data_4500869
loop_
_publ_author_name
'Chu, Qian'
'Su, Zhi'
'Fan, Jian'
'Okamura, Taka-aki'
'Lv, Gao-Chao'
'Liu, Guang-Xiang'
'Sun, Wei-Yin'
'Ueyama, Norikazu'

_publ_section_title
;
 Novel Cobalt(II) Coordination Polymers Constructed from
 3,3&#x2032;,4,4&#x2032;-Oxydiphthalic Acid and N-Donor Ligands:
 Syntheses, Crystal Structures, and Magnetic Properties
;
_journal_issue 9
_journal_name_full 'Crystal Growth &amp; Design'
_journal_page_first 3885
_journal_paper_doi 10.1021/cg200416y
_journal_volume 11
_journal_year 2011
_chemical_formula_moiety 'C36 H40 Co2 N8 O12 '
_chemical_formula_sum 'C36 H40 Co2 N8 O12'
_chemical_formula_weight 894.62
_chemical_name_systematic
; 
[Co2(OA)(bbi)2]-3(H2O) 
;
_space_group_IT_number 14
_symmetry_cell_setting monoclinic
_symmetry_Int_Tables_number 14
_symmetry_space_group_name_Hall '-P 2ybc'
_symmetry_space_group_name_H-M 'P 1 21/c 1'
_atom_sites_solution_hydrogens geom
_atom_sites_solution_primary direct
_atom_sites_solution_secondary difmap
_audit_creation_method SHELXL-97
_cell_angle_alpha 90.00
_cell_angle_beta 122.205(12)
_cell_angle_gamma 90.00
_cell_formula_units_Z 4
_cell_length_a 10.810(4)
_cell_length_b 24.347(6)
_cell_length_c 17.190(5)
_cell_measurement_reflns_used 16449
_cell_measurement_temperature 200
_cell_measurement_theta_max 27.5
_cell_measurement_theta_min 3.0
_cell_volume 3828(2)
_computing_cell_refinement PROCESS-AUTO
_computing_data_collection PROCESS-AUTO
_computing_data_reduction CrystalStructure
_computing_structure_refinement 'SHELXL-97 (Sheldrick, 2008)'
_computing_structure_solution 'SIR92 (Altomare et al., 1994)'
_diffrn_ambient_temperature 200
_diffrn_measured_fraction_theta_full 0.998
_diffrn_measured_fraction_theta_max 0.998
_diffrn_measurement_device_type 'Rigaku RAXIS-RAPID'
_diffrn_measurement_method \w
_diffrn_radiation_type MoK\a
_diffrn_radiation_wavelength 0.71075
_diffrn_reflns_av_R_equivalents 0.0792
_diffrn_reflns_av_sigmaI/netI 0.0618
_diffrn_reflns_limit_h_max 14
_diffrn_reflns_limit_h_min -14
_diffrn_reflns_limit_k_max 30
_diffrn_reflns_limit_k_min -31
_diffrn_reflns_limit_l_max 22
_diffrn_reflns_limit_l_min -22
_diffrn_reflns_number 35952
_diffrn_reflns_theta_full 27.48
_diffrn_reflns_theta_max 27.48
_diffrn_reflns_theta_min 2.99
_exptl_absorpt_coefficient_mu 0.941
_exptl_absorpt_correction_T_max 0.9457
_exptl_absorpt_correction_T_min 0.7655
_exptl_absorpt_correction_type multi-scan
_exptl_absorpt_process_details
;
    Higashi, T. (1995). Program for Absorption Correction.
    Rigaku Corporation, Tokyo, Japan.
;
_exptl_crystal_colour reddish-purple
_exptl_crystal_density_diffrn 1.552
_exptl_crystal_density_method 'not measured'
_exptl_crystal_description platelet
_exptl_crystal_F_000 1848
_exptl_crystal_size_max 0.30
_exptl_crystal_size_mid 0.20
_exptl_crystal_size_min 0.06
_refine_diff_density_max 0.996
_refine_diff_density_min -0.581
_refine_diff_density_rms 0.081
_refine_ls_extinction_method none
_refine_ls_goodness_of_fit_ref 1.033
_refine_ls_hydrogen_treatment mixed
_refine_ls_matrix_type full
_refine_ls_number_parameters 530
_refine_ls_number_reflns 8748
_refine_ls_number_restraints 2
_refine_ls_restrained_S_all 1.033
_refine_ls_R_factor_all 0.1041
_refine_ls_R_factor_gt 0.0632
_refine_ls_shift/su_max 0.001
_refine_ls_shift/su_mean 0.000
_refine_ls_structure_factor_coef Fsqd
_refine_ls_weighting_details 'calc w=1/[\s^2^(Fo^2^)+(0.0493P)^2^+6.5436P] where P=(Fo^2^+2Fc^2^)/3'
_refine_ls_weighting_scheme calc
_refine_ls_wR_factor_gt 0.1274
_refine_ls_wR_factor_ref 0.1435
_reflns_number_gt 5826
_reflns_number_total 8748
_reflns_threshold_expression I>2\s(I)
_cod_data_source_file cg200416y_si_002.cif
_cod_data_source_block 2
_cod_original_sg_symbol_H-M 'P 21/c'
_cod_database_code 4500869

loop_
_symmetry_equiv_pos_as_xyz
'x, y, z'
'-x, y+1/2, -z+1/2'
'-x, -y, -z'
'x, -y-1/2, z-1/2'

loop_
_atom_site_label
_atom_site_type_symbol
_atom_site_fract_x
_atom_site_fract_y
_atom_site_fract_z
_atom_site_U_iso_or_equiv
_atom_site_adp_type
_atom_site_occupancy
_atom_site_symmetry_multiplicity
_atom_site_calc_flag
_atom_site_refinement_flags
Co1 Co 0.46788(5) 0.30985(2) 0.96670(3) 0.03266(14) Uani 1 1 d .
Co2 Co -0.11441(5) 0.42020(2) 0.65015(3) 0.03507(15) Uani 1 1 d .
O1 O 0.0665(3) 0.08129(11) 0.67345(16) 0.0347(6) Uani 1 1 d .
O2 O 0.3685(3) 0.23822(11) 0.92038(19) 0.0425(7) Uani 1 1 d .
O3 O 0.5566(3) 0.21635(11) 0.90834(19) 0.0429(7) Uani 1 1 d .
O4 O 0.5994(3) 0.14401(12) 1.07530(18) 0.0442(7) Uani 1 1 d .
O5 O 0.6840(3) 0.06971(12) 1.04264(17) 0.0403(7) Uani 1 1 d .
O6 O 0.4042(3) 0.07589(11) 0.52384(19) 0.0398(7) Uani 1 1 d .
O7 O 0.3143(3) 0.16109(11) 0.48305(18) 0.0366(6) Uani 1 1 d .
O8 O 0.1199(3) 0.08556(12) 0.31883(18) 0.0428(7) Uani 1 1 d .
O9 O -0.1189(3) 0.08461(12) 0.26178(17) 0.0402(7) Uani 1 1 d .
O10 O 0.5064(7) 0.3121(2) 0.2255(4) 0.1253(19) Uani 1 1 d .
O11 O 0.3998(4) 0.2808(2) 0.5953(3) 0.0944(14) Uani 1 1 d .
O12 O 0.6728(4) 0.47567(14) 0.0786(2) 0.0588(9) Uani 1 1 d D
H35 H 0.589(3) 0.4598(19) 0.056(3) 0.071 Uiso 1 1 d D
H36 H 0.652(6) 0.5035(15) 0.042(3) 0.071 Uiso 1 1 d D
N11 N 0.5087(4) 0.42739(14) 0.8078(2) 0.0386(8) Uani 1 1 d .
N12 N 0.4873(3) 0.35378(14) 0.8744(2) 0.0357(7) Uani 1 1 d .
N21 N 0.1298(4) 0.55725(14) 0.6669(2) 0.0379(8) Uani 1 1 d .
N22 N -0.0304(3) 0.49231(14) 0.6409(2) 0.0397(8) Uani 1 1 d .
N31 N -0.1385(3) 0.27351(13) 0.2112(2) 0.0359(7) Uani 1 1 d .
N32 N -0.3336(3) 0.30485(13) 0.0852(2) 0.0346(7) Uani 1 1 d .
N41 N -0.0278(4) 0.27992(16) 0.5483(3) 0.0489(9) Uani 1 1 d .
N42 N -0.0362(4) 0.35642(15) 0.6142(2) 0.0438(9) Uani 1 1 d .
C1 C 0.5063(5) 0.48589(17) 0.7853(3) 0.0441(10) Uani 1 1 d .
H1 H 0.6033 0.4964 0.7971 0.053 Uiso 1 1 calc R
H2 H 0.4878 0.5082 0.8262 0.053 Uiso 1 1 calc R
C2 C 0.3904(5) 0.49880(17) 0.6860(3) 0.0412(10) Uani 1 1 d .
H3 H 0.2986 0.4796 0.6690 0.049 Uiso 1 1 calc R
H4 H 0.4229 0.4851 0.6455 0.049 Uiso 1 1 calc R
C3 C 0.3612(5) 0.56069(17) 0.6709(3) 0.0413(10) Uani 1 1 d .
H5 H 0.4562 0.5801 0.7001 0.050 Uiso 1 1 calc R
H6 H 0.3081 0.5683 0.6041 0.050 Uiso 1 1 calc R
C4 C 0.2736(4) 0.58404(17) 0.7089(3) 0.0425(10) Uani 1 1 d .
H7 H 0.3284 0.5786 0.7763 0.051 Uiso 1 1 calc R
H8 H 0.2599 0.6240 0.6966 0.051 Uiso 1 1 calc R
C5 C -0.0322(5) 0.2351(2) 0.2818(3) 0.0523(12) Uani 1 1 d .
H9 H 0.0610 0.2375 0.2840 0.063 Uiso 1 1 calc R
H10 H -0.0696 0.1971 0.2637 0.063 Uiso 1 1 calc R
C6 C -0.0022(6) 0.2466(3) 0.3786(4) 0.0800(18) Uani 1 1 d .
H11 H 0.0805 0.2233 0.4235 0.096 Uiso 1 1 calc R
H12 H 0.0280 0.2854 0.3945 0.096 Uiso 1 1 calc R
C7 C -0.1238(6) 0.2366(3) 0.3872(4) 0.0747(16) Uani 1 1 d .
H13 H -0.1743 0.2028 0.3525 0.090 Uiso 1 1 calc R
H14 H -0.1935 0.2675 0.3590 0.090 Uiso 1 1 calc R
C8 C -0.0801(6) 0.2296(2) 0.4901(4) 0.0651(14) Uani 1 1 d .
H15 H -0.1661 0.2153 0.4898 0.078 Uiso 1 1 calc R
H16 H -0.0024 0.2014 0.5195 0.078 Uiso 1 1 calc R
C11 C 0.4706(4) 0.40783(18) 0.8647(3) 0.0409(10) Uani 1 1 d .
H17 H 0.4357 0.4299 0.8946 0.049 Uiso 1 1 calc R
C12 C 0.5367(5) 0.33826(18) 0.8188(3) 0.0447(10) Uani 1 1 d .
H18 H 0.5584 0.3016 0.8109 0.054 Uiso 1 1 calc R
C13 C 0.5501(5) 0.38310(18) 0.7769(3) 0.0475(11) Uani 1 1 d .
H19 H 0.5817 0.3838 0.7349 0.057 Uiso 1 1 calc R
C21 C 0.1004(4) 0.51256(17) 0.7002(3) 0.0374(9) Uani 1 1 d .
H20 H 0.1659 0.4974 0.7593 0.045 Uiso 1 1 calc R
C22 C -0.0883(5) 0.5267(2) 0.5650(3) 0.0476(11) Uani 1 1 d .
H21 H -0.1824 0.5229 0.5107 0.057 Uiso 1 1 calc R
C23 C 0.0096(5) 0.56657(19) 0.5801(3) 0.0459(11) Uani 1 1 d .
H22 H -0.0022 0.5952 0.5391 0.055 Uiso 1 1 calc R
C31 C -0.2700(4) 0.26142(17) 0.1384(3) 0.0372(9) Uani 1 1 d .
H23 H -0.3130 0.2259 0.1262 0.045 Uiso 1 1 calc R
C32 C -0.2355(4) 0.34693(17) 0.1275(3) 0.0398(9) Uani 1 1 d .
H24 H -0.2495 0.3836 0.1056 0.048 Uiso 1 1 calc R
C33 C -0.1164(4) 0.32815(17) 0.2050(3) 0.0404(10) Uani 1 1 d .
H25 H -0.0327 0.3490 0.2473 0.048 Uiso 1 1 calc R
C41 C -0.1135(5) 0.31814(18) 0.5523(3) 0.0411(10) Uani 1 1 d .
H26 H -0.2173 0.3178 0.5152 0.049 Uiso 1 1 calc R
C42 C 0.1083(5) 0.3414(2) 0.6513(4) 0.0645(14) Uani 1 1 d .
H27 H 0.1908 0.3611 0.6976 0.077 Uiso 1 1 calc R
C43 C 0.1138(5) 0.2943(2) 0.6115(4) 0.0670(15) Uani 1 1 d .
H28 H 0.1993 0.2750 0.6248 0.080 Uiso 1 1 calc R
C51 C 0.1989(4) 0.08841(16) 0.7569(2) 0.0302(8) Uani 1 1 d .
C52 C 0.2530(4) 0.14070(16) 0.7888(2) 0.0322(8) Uani 1 1 d .
H29 H 0.2040 0.1719 0.7518 0.039 Uiso 1 1 calc R
C53 C 0.3790(4) 0.14728(15) 0.8748(2) 0.0278(8) Uani 1 1 d .
C54 C 0.4503(4) 0.10118(15) 0.9294(2) 0.0300(8) Uani 1 1 d .
C55 C 0.3938(4) 0.04933(16) 0.8950(2) 0.0335(8) Uani 1 1 d .
H30 H 0.4427 0.0179 0.9314 0.040 Uiso 1 1 calc R
C56 C 0.2680(4) 0.04232(16) 0.8090(2) 0.0319(8) Uani 1 1 d .
H31 H 0.2302 0.0067 0.7865 0.038 Uiso 1 1 calc R
C57 C 0.4421(4) 0.20419(16) 0.9044(2) 0.0339(9) Uani 1 1 d .
C58 C 0.5874(4) 0.10638(16) 1.0235(2) 0.0317(8) Uani 1 1 d .
C61 C 0.0656(4) 0.08197(15) 0.5933(2) 0.0281(8) Uani 1 1 d .
C62 C 0.1861(4) 0.09493(14) 0.5885(2) 0.0279(8) Uani 1 1 d .
H32 H 0.2771 0.1033 0.6429 0.034 Uiso 1 1 calc R
C63 C 0.1727(4) 0.09553(14) 0.5032(2) 0.0267(7) Uani 1 1 d .
C64 C 0.0383(4) 0.08342(15) 0.4236(2) 0.0305(8) Uani 1 1 d .
C65 C -0.0803(4) 0.07008(16) 0.4313(2) 0.0357(9) Uani 1 1 d .
H33 H -0.1717 0.0616 0.3774 0.043 Uiso 1 1 calc R
C66 C -0.0678(4) 0.06899(16) 0.5151(2) 0.0333(9) Uani 1 1 d .
H34 H -0.1493 0.0595 0.5194 0.040 Uiso 1 1 calc R
C67 C 0.3073(4) 0.11105(16) 0.5022(2) 0.0300(8) Uani 1 1 d .
C68 C 0.0168(4) 0.08466(16) 0.3299(2) 0.0344(9) Uani 1 1 d .

loop_
_atom_site_aniso_label
_atom_site_aniso_U_11
_atom_site_aniso_U_22
_atom_site_aniso_U_33
_atom_site_aniso_U_23
_atom_site_aniso_U_13
_atom_site_aniso_U_12
Co1 0.0300(3) 0.0365(3) 0.0308(3) 0.0013(2) 0.0157(2) 0.0033(2)
Co2 0.0289(3) 0.0468(3) 0.0261(3) 0.0025(2) 0.0124(2) -0.0011(2)
O1 0.0227(12) 0.0556(17) 0.0229(12) -0.0023(12) 0.0101(10) -0.0036(12)
O2 0.0412(16) 0.0383(16) 0.0455(17) -0.0029(13) 0.0214(14) 0.0033(13)
O3 0.0352(15) 0.0430(16) 0.0479(17) 0.0005(14) 0.0205(13) -0.0081(13)
O4 0.0469(17) 0.0438(17) 0.0282(14) -0.0074(13) 0.0108(13) -0.0030(14)
O5 0.0346(15) 0.0497(17) 0.0277(14) -0.0006(13) 0.0105(12) 0.0036(13)
O6 0.0301(14) 0.0473(17) 0.0428(16) 0.0025(13) 0.0200(12) 0.0067(13)
O7 0.0360(14) 0.0370(15) 0.0426(16) -0.0011(13) 0.0249(13) -0.0019(12)
O8 0.0387(16) 0.0593(19) 0.0352(15) -0.0072(14) 0.0229(13) -0.0027(14)
O9 0.0333(14) 0.0545(18) 0.0253(13) -0.0052(13) 0.0106(12) -0.0017(13)
O10 0.182(6) 0.102(4) 0.130(4) -0.002(3) 0.109(4) -0.015(4)
O11 0.080(3) 0.126(4) 0.089(3) -0.010(3) 0.053(3) 0.005(3)
O12 0.0449(18) 0.053(2) 0.062(2) 0.0065(17) 0.0177(17) -0.0076(16)
N11 0.0422(19) 0.0381(19) 0.0352(18) 0.0036(15) 0.0205(16) 0.0017(15)
N12 0.0339(17) 0.0415(19) 0.0318(17) 0.0009(15) 0.0177(15) 0.0013(15)
N21 0.0367(18) 0.0408(19) 0.0347(18) 0.0021(16) 0.0179(15) 0.0007(15)
N22 0.0322(17) 0.052(2) 0.0319(17) 0.0032(16) 0.0154(15) -0.0017(16)
N31 0.0318(17) 0.0400(19) 0.0333(17) -0.0021(15) 0.0155(14) 0.0017(15)
N32 0.0342(17) 0.0349(18) 0.0344(17) 0.0004(15) 0.0182(15) 0.0006(14)
N41 0.048(2) 0.057(2) 0.054(2) 0.008(2) 0.0351(19) 0.0143(19)
N42 0.0315(18) 0.059(2) 0.0395(19) 0.0038(18) 0.0182(16) 0.0018(17)
C1 0.047(2) 0.041(2) 0.040(2) 0.003(2) 0.021(2) -0.004(2)
C2 0.045(2) 0.046(2) 0.036(2) 0.0009(19) 0.0239(19) 0.0014(19)
C3 0.043(2) 0.046(2) 0.039(2) 0.004(2) 0.0241(19) -0.0040(19)
C4 0.042(2) 0.041(2) 0.046(2) -0.001(2) 0.025(2) -0.0040(19)
C5 0.050(3) 0.053(3) 0.042(3) 0.009(2) 0.017(2) 0.015(2)
C6 0.067(4) 0.091(4) 0.074(4) 0.038(3) 0.032(3) 0.016(3)
C7 0.065(4) 0.089(4) 0.066(4) -0.009(3) 0.032(3) 0.015(3)
C8 0.078(4) 0.059(3) 0.067(3) -0.006(3) 0.044(3) 0.013(3)
C11 0.045(2) 0.047(3) 0.034(2) 0.0038(19) 0.0234(19) 0.004(2)
C12 0.049(3) 0.045(2) 0.049(3) -0.001(2) 0.032(2) 0.003(2)
C13 0.055(3) 0.048(3) 0.052(3) -0.002(2) 0.036(2) 0.001(2)
C21 0.033(2) 0.045(2) 0.032(2) 0.0031(19) 0.0163(17) -0.0017(18)
C22 0.039(2) 0.066(3) 0.029(2) 0.011(2) 0.0124(18) 0.004(2)
C23 0.044(2) 0.053(3) 0.038(2) 0.013(2) 0.020(2) 0.007(2)
C31 0.037(2) 0.038(2) 0.037(2) -0.0035(19) 0.0194(18) -0.0035(18)
C32 0.035(2) 0.040(2) 0.043(2) -0.0013(19) 0.0193(19) -0.0044(18)
C33 0.030(2) 0.045(2) 0.042(2) -0.005(2) 0.0172(18) -0.0058(18)
C41 0.036(2) 0.053(3) 0.042(2) 0.006(2) 0.0258(19) 0.007(2)
C42 0.031(2) 0.092(4) 0.065(3) 0.002(3) 0.022(2) 0.004(3)
C43 0.041(3) 0.088(4) 0.076(4) 0.004(3) 0.033(3) 0.018(3)
C51 0.0200(16) 0.047(2) 0.0224(17) -0.0032(17) 0.0101(14) -0.0047(16)
C52 0.0260(18) 0.042(2) 0.0268(19) 0.0023(17) 0.0127(16) 0.0028(17)
C53 0.0244(17) 0.034(2) 0.0270(18) -0.0018(16) 0.0153(15) -0.0027(15)
C54 0.0277(18) 0.037(2) 0.0257(18) -0.0053(17) 0.0143(15) -0.0057(16)
C55 0.035(2) 0.035(2) 0.0269(19) 0.0028(17) 0.0143(16) -0.0009(17)
C56 0.0318(19) 0.037(2) 0.0268(19) -0.0063(17) 0.0155(16) -0.0107(17)
C57 0.033(2) 0.037(2) 0.0237(18) 0.0034(16) 0.0100(16) 0.0034(17)
C58 0.0295(19) 0.038(2) 0.0251(18) 0.0011(17) 0.0129(16) -0.0052(17)
C61 0.0243(17) 0.033(2) 0.0234(17) -0.0008(16) 0.0104(14) 0.0004(15)
C62 0.0234(17) 0.0318(19) 0.0237(17) -0.0023(15) 0.0092(14) 0.0003(15)
C63 0.0242(17) 0.0276(18) 0.0256(18) -0.0021(15) 0.0116(15) -0.0002(15)
C64 0.0271(18) 0.036(2) 0.0240(18) -0.0014(16) 0.0107(15) -0.0013(16)
C65 0.0241(18) 0.048(2) 0.0249(19) -0.0059(18) 0.0064(15) -0.0054(17)
C66 0.0238(18) 0.042(2) 0.0299(19) -0.0009(17) 0.0115(15) -0.0051(16)
C67 0.0282(18) 0.036(2) 0.0233(18) -0.0086(16) 0.0123(15) -0.0052(16)
C68 0.036(2) 0.034(2) 0.0249(19) -0.0049(16) 0.0111(17) -0.0014(17)

loop_
_atom_type_symbol
_atom_type_description
_atom_type_scat_dispersion_real
_atom_type_scat_dispersion_imag
_atom_type_scat_source
Co Co 0.3494 0.9721 'International Tables Vol C Tables 4.2.6.8 and 6.1.1.4'
O O 0.0106 0.0060 'International Tables Vol C Tables 4.2.6.8 and 6.1.1.4'
N N 0.0061 0.0033 'International Tables Vol C Tables 4.2.6.8 and 6.1.1.4'
C C 0.0033 0.0016 'International Tables Vol C Tables 4.2.6.8 and 6.1.1.4'
H H 0.0000 0.0000 'International Tables Vol C Tables 4.2.6.8 and 6.1.1.4'

loop_
_geom_angle_atom_site_label_1
_geom_angle_atom_site_label_2
_geom_angle_atom_site_label_3
_geom_angle
_geom_angle_site_symmetry_1
_geom_angle_site_symmetry_3
O7 Co1 O2 93.22(12) 4_566 .
O7 Co1 N12 111.92(12) 4_566 .
O2 Co1 N12 114.38(13) . .
O7 Co1 N32 113.71(12) 4_566 1_656
O2 Co1 N32 114.09(12) . 1_656
N12 Co1 N32 108.93(13) . 1_656
O9 Co2 O5 109.48(12) 4_566 4_465
O9 Co2 N42 119.33(13) 4_566 .
O5 Co2 N42 104.00(13) 4_465 .
O9 Co2 N22 112.19(13) 4_566 .
O5 Co2 N22 97.80(12) 4_465 .
N42 Co2 N22 111.45(14) . .
C61 O1 C51 119.0(3) . .
C57 O2 Co1 113.1(3) . .
C58 O5 Co2 119.7(2) . 4_666
C67 O7 Co1 123.6(2) . 4_565
C68 O9 Co2 106.2(2) . 4_565
H35 O12 H36 102(5) . .
C11 N11 C13 107.1(4) . .
C11 N11 C1 124.6(4) . .
C13 N11 C1 128.3(4) . .
C11 N12 C12 105.2(3) . .
C11 N12 Co1 124.2(3) . .
C12 N12 Co1 130.1(3) . .
C21 N21 C23 107.1(3) . .
C21 N21 C4 125.3(3) . .
C23 N21 C4 126.7(3) . .
C21 N22 C22 105.1(3) . .
C21 N22 Co2 127.2(3) . .
C22 N22 Co2 127.0(3) . .
C31 N31 C33 106.6(3) . .
C31 N31 C5 127.2(4) . .
C33 N31 C5 126.1(3) . .
C31 N32 C32 105.1(3) . .
C31 N32 Co1 128.5(3) . 1_454
C32 N32 Co1 126.4(3) . 1_454
C41 N41 C43 107.0(4) . .
C41 N41 C8 125.4(4) . .
C43 N41 C8 127.4(4) . .
C41 N42 C42 104.9(4) . .
C41 N42 Co2 126.9(3) . .
C42 N42 Co2 128.1(3) . .
N11 C1 C2 112.6(3) . .
N11 C1 H1 109.1 . .
C2 C1 H1 109.1 . .
N11 C1 H2 109.1 . .
C2 C1 H2 109.1 . .
H1 C1 H2 107.8 . .
C1 C2 C3 111.5(3) . .
C1 C2 H3 109.3 . .
C3 C2 H3 109.3 . .
C1 C2 H4 109.3 . .
C3 C2 H4 109.3 . .
H3 C2 H4 108.0 . .
C4 C3 C2 114.5(3) . .
C4 C3 H5 108.6 . .
C2 C3 H5 108.6 . .
C4 C3 H6 108.6 . .
C2 C3 H6 108.6 . .
H5 C3 H6 107.6 . .
N21 C4 C3 111.2(3) . .
N21 C4 H7 109.4 . .
C3 C4 H7 109.4 . .
N21 C4 H8 109.4 . .
C3 C4 H8 109.4 . .
H7 C4 H8 108.0 . .
N31 C5 C6 113.3(4) . .
N31 C5 H9 108.9 . .
C6 C5 H9 108.9 . .
N31 C5 H10 108.9 . .
C6 C5 H10 108.9 . .
H9 C5 H10 107.7 . .
C7 C6 C5 114.0(5) . .
C7 C6 H11 108.7 . .
C5 C6 H11 108.7 . .
C7 C6 H12 108.7 . .
C5 C6 H12 108.7 . .
H11 C6 H12 107.6 . .
C6 C7 C8 113.3(5) . .
C6 C7 H13 108.9 . .
C8 C7 H13 108.9 . .
C6 C7 H14 108.9 . .
C8 C7 H14 108.9 . .
H13 C7 H14 107.7 . .
N41 C8 C7 116.3(4) . .
N41 C8 H15 108.2 . .
C7 C8 H15 108.2 . .
N41 C8 H16 108.2 . .
C7 C8 H16 108.2 . .
H15 C8 H16 107.4 . .
N12 C11 N11 111.8(4) . .
N12 C11 H17 124.1 . .
N11 C11 H17 124.1 . .
C13 C12 N12 109.8(4) . .
C13 C12 H18 125.1 . .
N12 C12 H18 125.1 . .
C12 C13 N11 106.0(4) . .
C12 C13 H19 127.0 . .
N11 C13 H19 127.0 . .
N22 C21 N21 111.9(4) . .
N22 C21 H20 124.1 . .
N21 C21 H20 124.1 . .
C23 C22 N22 109.7(4) . .
C23 C22 H21 125.1 . .
N22 C22 H21 125.1 . .
C22 C23 N21 106.2(4) . .
C22 C23 H22 126.9 . .
N21 C23 H22 126.9 . .
N32 C31 N31 111.9(4) . .
N32 C31 H23 124.1 . .
N31 C31 H23 124.1 . .
C33 C32 N32 109.4(4) . .
C33 C32 H24 125.3 . .
N32 C32 H24 125.3 . .
C32 C33 N31 107.0(4) . .
C32 C33 H25 126.5 . .
N31 C33 H25 126.5 . .
N42 C41 N41 111.9(4) . .
N42 C41 H26 124.1 . .
N41 C41 H26 124.1 . .
C43 C42 N42 109.5(5) . .
C43 C42 H27 125.2 . .
N42 C42 H27 125.2 . .
C42 C43 N41 106.7(4) . .
C42 C43 H28 126.7 . .
N41 C43 H28 126.7 . .
C56 C51 C52 121.5(3) . .
C56 C51 O1 118.0(3) . .
C52 C51 O1 120.4(3) . .
C53 C52 C51 119.7(3) . .
C53 C52 H29 120.1 . .
C51 C52 H29 120.1 . .
C52 C53 C54 119.9(3) . .
C52 C53 C57 118.5(3) . .
C54 C53 C57 121.4(3) . .
C55 C54 C53 118.9(3) . .
C55 C54 C58 119.4(3) . .
C53 C54 C58 121.8(3) . .
C56 C55 C54 121.6(4) . .
C56 C55 H30 119.2 . .
C54 C55 H30 119.2 . .
C51 C56 C55 118.4(3) . .
C51 C56 H31 120.8 . .
C55 C56 H31 120.8 . .
O3 C57 O2 123.5(4) . .
O3 C57 C53 119.8(3) . .
O2 C57 C53 116.6(3) . .
O4 C58 O5 125.1(3) . .
O4 C58 C54 120.1(3) . .
O5 C58 C54 114.8(3) . .
O1 C61 C62 123.9(3) . .
O1 C61 C66 114.7(3) . .
C62 C61 C66 121.4(3) . .
C61 C62 C63 119.4(3) . .
C61 C62 H32 120.3 . .
C63 C62 H32 120.3 . .
C62 C63 C64 120.0(3) . .
C62 C63 C67 117.0(3) . .
C64 C63 C67 123.1(3) . .
C65 C64 C63 118.9(3) . .
C65 C64 C68 118.8(3) . .
C63 C64 C68 122.3(3) . .
C66 C65 C64 121.5(3) . .
C66 C65 H33 119.2 . .
C64 C65 H33 119.2 . .
C65 C66 C61 118.8(3) . .
C65 C66 H34 120.6 . .
C61 C66 H34 120.6 . .
O6 C67 O7 125.3(3) . .
O6 C67 C63 119.1(3) . .
O7 C67 C63 115.6(3) . .
O8 C68 O9 122.8(3) . .
O8 C68 C64 122.2(3) . .
O9 C68 C64 115.0(3) . .

loop_
_geom_bond_atom_site_label_1
_geom_bond_atom_site_label_2
_geom_bond_distance
_geom_bond_site_symmetry_2
Co1 O7 1.958(3) 4_566
Co1 O2 1.979(3) .
Co1 N12 2.015(3) .
Co1 N32 2.027(3) 1_656
Co2 O9 1.949(3) 4_566
Co2 O5 1.983(3) 4_465
Co2 N42 2.016(4) .
Co2 N22 2.021(3) .
O1 C61 1.373(4) .
O1 C51 1.396(4) .
O2 C57 1.275(5) .
O3 C57 1.239(5) .
O4 C58 1.236(5) .
O5 C58 1.276(5) .
O5 Co2 1.983(3) 4_666
O6 C67 1.246(4) .
O7 C67 1.275(4) .
O7 Co1 1.958(3) 4_565
O8 C68 1.227(5) .
O9 C68 1.301(4) .
O9 Co2 1.949(3) 4_565
O12 H35 0.866(19) .
O12 H36 0.863(19) .
N11 C11 1.335(5) .
N11 C13 1.378(5) .
N11 C1 1.473(5) .
N12 C11 1.327(5) .
N12 C12 1.373(5) .
N21 C21 1.344(5) .
N21 C23 1.378(5) .
N21 C4 1.472(5) .
N22 C21 1.321(5) .
N22 C22 1.387(5) .
N31 C31 1.333(5) .
N31 C33 1.366(5) .
N31 C5 1.477(5) .
N32 C31 1.326(5) .
N32 C32 1.371(5) .
N32 Co1 2.027(3) 1_454
N41 C41 1.341(5) .
N41 C43 1.369(6) .
N41 C8 1.490(6) .
N42 C41 1.324(5) .
N42 C42 1.385(5) .
C1 C2 1.517(5) .
C1 H1 0.9900 .
C1 H2 0.9900 .
C2 C3 1.533(6) .
C2 H3 0.9900 .
C2 H4 0.9900 .
C3 C4 1.518(6) .
C3 H5 0.9900 .
C3 H6 0.9900 .
C4 H7 0.9900 .
C4 H8 0.9900 .
C5 C6 1.540(7) .
C5 H9 0.9900 .
C5 H10 0.9900 .
C6 C7 1.420(7) .
C6 H11 0.9900 .
C6 H12 0.9900 .
C7 C8 1.579(7) .
C7 H13 0.9900 .
C7 H14 0.9900 .
C8 H15 0.9900 .
C8 H16 0.9900 .
C11 H17 0.9500 .
C12 C13 1.357(6) .
C12 H18 0.9500 .
C13 H19 0.9500 .
C21 H20 0.9500 .
C22 C23 1.355(6) .
C22 H21 0.9500 .
C23 H22 0.9500 .
C31 H23 0.9500 .
C32 C33 1.346(6) .
C32 H24 0.9500 .
C33 H25 0.9500 .
C41 H26 0.9500 .
C42 C43 1.351(7) .
C42 H27 0.9500 .
C43 H28 0.9500 .
C51 C56 1.381(5) .
C51 C52 1.386(5) .
C52 C53 1.385(5) .
C52 H29 0.9500 .
C53 C54 1.401(5) .
C53 C57 1.508(5) .
C54 C55 1.390(5) .
C54 C58 1.508(5) .
C55 C56 1.386(5) .
C55 H30 0.9500 .
C56 H31 0.9500 .
C61 C62 1.384(5) .
C61 C66 1.386(5) .
C62 C63 1.395(5) .
C62 H32 0.9500 .
C63 C64 1.397(5) .
C63 C67 1.513(5) .
C64 C65 1.396(5) .
C64 C68 1.499(5) .
C65 C66 1.373(5) .
C65 H33 0.9500 .
C66 H34 0.9500 .

loop_
_geom_torsion_atom_site_label_1
_geom_torsion_atom_site_label_2
_geom_torsion_atom_site_label_3
_geom_torsion_atom_site_label_4
_geom_torsion
_geom_torsion_site_symmetry_1
O7 Co1 O2 C57 -177.0(3) 4_566
N12 Co1 O2 C57 67.2(3) .
N32 Co1 O2 C57 -59.2(3) 1_656
O7 Co1 N12 C11 36.3(3) 4_566
O2 Co1 N12 C11 140.7(3) .
N32 Co1 N12 C11 -90.3(3) 1_656
O7 Co1 N12 C12 -153.2(3) 4_566
O2 Co1 N12 C12 -48.8(4) .
N32 Co1 N12 C12 80.2(4) 1_656
O9 Co2 N22 C21 58.3(4) 4_566
O5 Co2 N22 C21 173.1(3) 4_465
N42 Co2 N22 C21 -78.4(4) .
O9 Co2 N22 C22 -132.4(3) 4_566
O5 Co2 N22 C22 -17.7(4) 4_465
N42 Co2 N22 C22 90.8(4) .
O9 Co2 N42 C41 99.8(4) 4_566
O5 Co2 N42 C41 -22.4(4) 4_465
N22 Co2 N42 C41 -126.8(3) .
O9 Co2 N42 C42 -76.7(4) 4_566
O5 Co2 N42 C42 161.0(4) 4_465
N22 Co2 N42 C42 56.6(4) .
C11 N11 C1 C2 -112.2(4) .
C13 N11 C1 C2 68.4(6) .
N11 C1 C2 C3 164.5(3) .
C1 C2 C3 C4 -74.4(5) .
C21 N21 C4 C3 91.1(5) .
C23 N21 C4 C3 -76.5(5) .
C2 C3 C4 N21 -59.2(5) .
C31 N31 C5 C6 -115.9(5) .
C33 N31 C5 C6 68.7(6) .
N31 C5 C6 C7 67.2(6) .
C5 C6 C7 C8 161.3(5) .
C41 N41 C8 C7 84.0(6) .
C43 N41 C8 C7 -100.8(6) .
C6 C7 C8 N41 69.5(6) .
C12 N12 C11 N11 -1.1(5) .
Co1 N12 C11 N11 171.4(3) .
C13 N11 C11 N12 1.3(5) .
C1 N11 C11 N12 -178.2(3) .
C11 N12 C12 C13 0.4(5) .
Co1 N12 C12 C13 -171.5(3) .
N12 C12 C13 N11 0.4(5) .
C11 N11 C13 C12 -1.0(5) .
C1 N11 C13 C12 178.5(4) .
C22 N22 C21 N21 -0.4(5) .
Co2 N22 C21 N21 170.7(3) .
C23 N21 C21 N22 0.1(5) .
C4 N21 C21 N22 -169.5(4) .
C21 N22 C22 C23 0.6(5) .
Co2 N22 C22 C23 -170.5(3) .
N22 C22 C23 N21 -0.6(5) .
C21 N21 C23 C22 0.3(5) .
C4 N21 C23 C22 169.7(4) .
C32 N32 C31 N31 -0.1(4) .
Co1 N32 C31 N31 179.9(2) 1_454
C33 N31 C31 N32 0.5(4) .
C5 N31 C31 N32 -175.7(4) .
C31 N32 C32 C33 -0.4(5) .
Co1 N32 C32 C33 179.6(3) 1_454
N32 C32 C33 N31 0.7(5) .
C31 N31 C33 C32 -0.7(4) .
C5 N31 C33 C32 175.5(4) .
C42 N42 C41 N41 0.4(5) .
Co2 N42 C41 N41 -176.8(3) .
C43 N41 C41 N42 0.0(5) .
C8 N41 C41 N42 176.0(4) .
C41 N42 C42 C43 -0.7(6) .
Co2 N42 C42 C43 176.5(4) .
N42 C42 C43 N41 0.7(6) .
C41 N41 C43 C42 -0.4(6) .
C8 N41 C43 C42 -176.3(5) .
C61 O1 C51 C56 -100.8(4) .
C61 O1 C51 C52 83.6(4) .
C56 C51 C52 C53 -0.1(5) .
O1 C51 C52 C53 175.3(3) .
C51 C52 C53 C54 -0.5(5) .
C51 C52 C53 C57 175.1(3) .
C52 C53 C54 C55 1.1(5) .
C57 C53 C54 C55 -174.4(3) .
C52 C53 C54 C58 -179.8(3) .
C57 C53 C54 C58 4.7(5) .
C53 C54 C55 C56 -1.0(5) .
C58 C54 C55 C56 179.9(3) .
C52 C51 C56 C55 0.2(5) .
O1 C51 C56 C55 -175.3(3) .
C54 C55 C56 C51 0.3(6) .
Co1 O2 C57 O3 -7.0(5) .
Co1 O2 C57 C53 176.1(2) .
C52 C53 C57 O3 -107.8(4) .
C54 C53 C57 O3 67.7(5) .
C52 C53 C57 O2 69.1(4) .
C54 C53 C57 O2 -115.3(4) .
Co2 O5 C58 O4 -13.8(5) 4_666
Co2 O5 C58 C54 166.3(2) 4_666
C55 C54 C58 O4 -141.2(4) .
C53 C54 C58 O4 39.7(5) .
C55 C54 C58 O5 38.7(5) .
C53 C54 C58 O5 -140.4(4) .
C51 O1 C61 C62 -6.9(5) .
C51 O1 C61 C66 173.7(3) .
O1 C61 C62 C63 -178.7(3) .
C66 C61 C62 C63 0.7(5) .
C61 C62 C63 C64 0.4(5) .
C61 C62 C63 C67 178.8(3) .
C62 C63 C64 C65 -0.9(5) .
C67 C63 C64 C65 -179.3(3) .
C62 C63 C64 C68 178.6(3) .
C67 C63 C64 C68 0.2(6) .
C63 C64 C65 C66 0.4(6) .
C68 C64 C65 C66 -179.1(4) .
C64 C65 C66 C61 0.6(6) .
O1 C61 C66 C65 178.3(3) .
C62 C61 C66 C65 -1.2(6) .
Co1 O7 C67 O6 9.1(5) 4_565
Co1 O7 C67 C63 -174.5(2) 4_565
C62 C63 C67 O6 79.6(4) .
C64 C63 C67 O6 -101.9(4) .
C62 C63 C67 O7 -97.1(4) .
C64 C63 C67 O7 81.4(4) .
Co2 O9 C68 O8 4.8(5) 4_565
Co2 O9 C68 C64 -175.1(3) 4_565
C65 C64 C68 O8 -165.7(4) .
C63 C64 C68 O8 14.7(6) .
C65 C64 C68 O9 14.2(5) .
C63 C64 C68 O9 -165.4(3) .
